data_4080003
loop_
_publ_author_name
'Azhakar, Ramachandran'
'Roesky, Herbert W.'
'Holstein, Julian J.'
'Pr\"opper, Kevin'
'Dittrich, Birger'

_publ_section_title
;
 Reactivity Studies of Heteroleptic Silylenes PhC(NtBu)2SiX (X = NPh2,
 NMe2) toward Selected Azides
;
_journal_issue 1
_journal_name_full Organometallics
_journal_page_first 358
_journal_paper_doi 10.1021/om301149q
_journal_volume 32
_journal_year 2013
_chemical_formula_moiety 'C30 H42 N4 Si2'
_chemical_formula_sum 'C30 H42 N4 Si2'
_chemical_formula_weight 514.86
_chemical_name_systematic
; 
 ? 
;
_space_group_crystal_system monoclinic
_space_group_IT_number 14
_space_group_name_Hall '-P 2yn'
_space_group_name_H-M_alt 'P 1 21/n 1'
_symmetry_space_group_name_Hall '-P 2yn'
_symmetry_space_group_name_H-M 'P 1 21/n 1'
_atom_sites_solution_hydrogens geom
_atom_sites_solution_primary direct
_atom_sites_solution_secondary difmap
_audit_creation_method SHELXL-97
_cell_angle_alpha 90.00
_cell_angle_beta 97.570(2)
_cell_angle_gamma 90.00
_cell_formula_units_Z 4
_cell_length_a 9.7462(4)
_cell_length_b 18.4867(6)
_cell_length_c 17.0096(7)
_cell_measurement_temperature 100(2)
_cell_volume 3038.0(2)
_computing_cell_refinement 'Apex2 (Bruker AXS, 2009)'
_computing_data_collection 'Apex2 (Bruker AXS, 2009)'
_computing_molecular_graphics 'shelXle (Huebschle et al, 2011)'
_computing_publication_material 'enCIFer 1.3, CCDC, 2008'
_computing_structure_refinement 'SHELXL-97 (Sheldrick, 2012)'
_computing_structure_solution 'SHELXS-97 (Sheldrick, 2008)'
_diffrn_ambient_temperature 100(2)
_diffrn_measured_fraction_theta_full 0.976
_diffrn_measured_fraction_theta_max 0.976
_diffrn_measurement_device_type 'Bruker SMART 6000'
_diffrn_measurement_method '\w and \f scans'
_diffrn_radiation_monochromator 'INCOATEC multilayer optics'
_diffrn_radiation_source 'rotating anode'
_diffrn_radiation_type CuK\a
_diffrn_radiation_wavelength 1.54178
_diffrn_reflns_av_R_equivalents 0.0613
_diffrn_reflns_av_sigmaI/netI 0.0385
_diffrn_reflns_limit_h_max 10
_diffrn_reflns_limit_h_min -11
_diffrn_reflns_limit_k_max 22
_diffrn_reflns_limit_k_min -22
_diffrn_reflns_limit_l_max 20
_diffrn_reflns_limit_l_min -20
_diffrn_reflns_number 55414
_diffrn_reflns_theta_full 72.30
_diffrn_reflns_theta_max 72.30
_diffrn_reflns_theta_min 3.55
_exptl_absorpt_coefficient_mu 1.232
_exptl_absorpt_correction_T_max 0.9848
_exptl_absorpt_correction_T_min 0.9758
_exptl_absorpt_correction_type multi-scan
_exptl_absorpt_process_details
;
SADABS version 2008/2, multi-scan. (G. M. Sheldrick, 2008)
;
_exptl_crystal_colour colorless
_exptl_crystal_density_diffrn 1.126
_exptl_crystal_density_method 'not measured'
_exptl_crystal_description block
_exptl_crystal_F_000 1112
_exptl_crystal_size_max 0.02
_exptl_crystal_size_mid 0.02
_exptl_crystal_size_min 0.01
_refine_diff_density_max 0.827
_refine_diff_density_min -0.623
_refine_diff_density_rms 0.078
_refine_ls_extinction_method none
_refine_ls_goodness_of_fit_ref 1.061
_refine_ls_hydrogen_treatment constr
_refine_ls_matrix_type full
_refine_ls_number_parameters 334
_refine_ls_number_reflns 5844
_refine_ls_number_restraints 0
_refine_ls_restrained_S_all 1.061
_refine_ls_R_factor_all 0.0562
_refine_ls_R_factor_gt 0.0523
_refine_ls_shift/su_max 0.000
_refine_ls_shift/su_mean 0.000
_refine_ls_structure_factor_coef Fsqd
_refine_ls_weighting_details 'calc w=1/[\s^2^(Fo^2^)+(0.0967P)^2^+1.2265P] where P=(Fo^2^+2Fc^2^)/3'
_refine_ls_weighting_scheme calc
_refine_ls_wR_factor_gt 0.1387
_refine_ls_wR_factor_ref 0.1431
_reflns_number_gt 5410
_reflns_number_total 5844
_reflns_threshold_expression >2sigma(I)
_cod_data_source_file om301149q_si_002.cif
_cod_data_source_block compound5
_cod_database_code 4080003
_computing_refinement_gui 'shelXle (Huebschle et al, 2011)'

loop_
_symmetry_equiv_pos_as_xyz
'x, y, z'
'-x+1/2, y+1/2, -z+1/2'
'-x, -y, -z'
'x-1/2, -y-1/2, z-1/2'

loop_
_atom_site_label
_atom_site_type_symbol
_atom_site_fract_x
_atom_site_fract_y
_atom_site_fract_z
_atom_site_U_iso_or_equiv
_atom_site_adp_type
_atom_site_occupancy
_atom_site_symmetry_multiplicity
_atom_site_calc_flag
_atom_site_refinement_flags
Si1 Si 0.46106(4) 0.422487(19) 0.24740(3) 0.01552(14) Uani 1 1 d .
Si2 Si 0.66279(4) 0.36034(2) 0.39674(3) 0.01876(14) Uani 1 1 d .
N1 N 0.28426(13) 0.44766(6) 0.25929(8) 0.0173(3) Uani 1 1 d .
N2 N 0.44906(13) 0.52146(6) 0.24503(8) 0.0175(3) Uani 1 1 d .
N3 N 0.56006(14) 0.38248(7) 0.31492(9) 0.0231(3) Uani 1 1 d .
N4 N 0.45650(13) 0.39314(6) 0.14967(9) 0.0177(3) Uani 1 1 d .
C1 C 0.31748(15) 0.51839(7) 0.25752(10) 0.0164(3) Uani 1 1 d .
C2 C 0.22241(15) 0.58063(7) 0.26373(11) 0.0187(3) Uani 1 1 d .
C3 C 0.21367(17) 0.61479(8) 0.33534(11) 0.0230(4) Uani 1 1 d .
H3 H 0.2692 0.5988 0.3822 0.028 Uiso 1 1 calc R
C4 C 0.12269(18) 0.67291(9) 0.33821(13) 0.0286(4) Uani 1 1 d .
H4 H 0.1155 0.6962 0.3873 0.034 Uiso 1 1 calc R
C5 C 0.04321(17) 0.69659(8) 0.26982(13) 0.0291(4) Uani 1 1 d .
H5 H -0.0179 0.7364 0.2719 0.035 Uiso 1 1 calc R
C6 C 0.05236(18) 0.66246(9) 0.19808(13) 0.0282(4) Uani 1 1 d .
H6 H -0.0027 0.6789 0.1512 0.034 Uiso 1 1 calc R
C7 C 0.14217(16) 0.60409(8) 0.19453(11) 0.0230(4) Uani 1 1 d .
H7 H 0.1485 0.5806 0.1455 0.028 Uiso 1 1 calc R
C8 C 0.54567(16) 0.58325(7) 0.24351(11) 0.0207(4) Uani 1 1 d .
C9 C 0.5865(2) 0.61077(9) 0.32787(13) 0.0318(4) Uani 1 1 d .
H9A H 0.6602 0.6469 0.3282 0.048 Uiso 1 1 calc R
H9B H 0.6197 0.5703 0.3624 0.048 Uiso 1 1 calc R
H9C H 0.5059 0.6329 0.3472 0.048 Uiso 1 1 calc R
C10 C 0.48253(19) 0.64380(9) 0.18933(14) 0.0327(4) Uani 1 1 d .
H10A H 0.4466 0.6237 0.1374 0.049 Uiso 1 1 calc R
H10B H 0.5536 0.6800 0.1829 0.049 Uiso 1 1 calc R
H10C H 0.4068 0.6666 0.2129 0.049 Uiso 1 1 calc R
C11 C 0.67304(17) 0.55283(9) 0.21166(13) 0.0290(4) Uani 1 1 d .
H11A H 0.7127 0.5137 0.2463 0.043 Uiso 1 1 calc R
H11B H 0.7419 0.5913 0.2102 0.043 Uiso 1 1 calc R
H11C H 0.6463 0.5340 0.1580 0.043 Uiso 1 1 calc R
C12 C 0.16630(15) 0.41259(8) 0.29159(11) 0.0194(3) Uani 1 1 d .
C13 C 0.1731(2) 0.42879(9) 0.37984(12) 0.0307(4) Uani 1 1 d .
H13A H 0.2653 0.4166 0.4068 0.046 Uiso 1 1 calc R
H13B H 0.1034 0.3999 0.4022 0.046 Uiso 1 1 calc R
H13C H 0.1550 0.4803 0.3873 0.046 Uiso 1 1 calc R
C14 C 0.02806(17) 0.43678(9) 0.24625(13) 0.0309(4) Uani 1 1 d .
H14A H 0.0149 0.4886 0.2550 0.046 Uiso 1 1 calc R
H14B H -0.0474 0.4095 0.2652 0.046 Uiso 1 1 calc R
H14C H 0.0280 0.4278 0.1895 0.046 Uiso 1 1 calc R
C15 C 0.18514(18) 0.33111(8) 0.28068(13) 0.0270(4) Uani 1 1 d .
H15A H 0.1785 0.3199 0.2240 0.040 Uiso 1 1 calc R
H15B H 0.1128 0.3049 0.3039 0.040 Uiso 1 1 calc R
H15C H 0.2762 0.3164 0.3072 0.040 Uiso 1 1 calc R
C16 C 0.56095(19) 0.32256(9) 0.47375(12) 0.0291(4) Uani 1 1 d .
H16A H 0.4999 0.2840 0.4502 0.044 Uiso 1 1 calc R
H16B H 0.5051 0.3611 0.4932 0.044 Uiso 1 1 calc R
H16C H 0.6247 0.3029 0.5180 0.044 Uiso 1 1 calc R
C17 C 0.7699(2) 0.43768(10) 0.44252(13) 0.0313(4) Uani 1 1 d .
H17A H 0.8369 0.4196 0.4861 0.047 Uiso 1 1 calc R
H17B H 0.7093 0.4734 0.4630 0.047 Uiso 1 1 calc R
H17C H 0.8193 0.4603 0.4024 0.047 Uiso 1 1 calc R
C18 C 0.78877(18) 0.28772(9) 0.37697(12) 0.0286(4) Uani 1 1 d .
H18A H 0.7378 0.2445 0.3564 0.043 Uiso 1 1 calc R
H18B H 0.8479 0.2757 0.4264 0.043 Uiso 1 1 calc R
H18C H 0.8463 0.3051 0.3378 0.043 Uiso 1 1 calc R
C19 C 0.56183(16) 0.35354(7) 0.11752(10) 0.0175(3) Uani 1 1 d .
C20 C 0.69217(16) 0.34359(8) 0.16195(11) 0.0205(3) Uani 1 1 d .
H20 H 0.7114 0.3640 0.2135 0.025 Uiso 1 1 calc R
C21 C 0.79359(17) 0.30372(9) 0.13046(12) 0.0255(4) Uani 1 1 d .
H21 H 0.8814 0.2971 0.1612 0.031 Uiso 1 1 calc R
C22 C 0.76891(18) 0.27374(9) 0.05556(12) 0.0282(4) Uani 1 1 d .
H22 H 0.8385 0.2464 0.0349 0.034 Uiso 1 1 calc R
C23 C 0.64078(19) 0.28426(9) 0.01095(12) 0.0271(4) Uani 1 1 d .
H23 H 0.6228 0.2642 -0.0408 0.033 Uiso 1 1 calc R
C24 C 0.53786(17) 0.32401(8) 0.04138(11) 0.0228(3) Uani 1 1 d .
H24 H 0.4508 0.3310 0.0100 0.027 Uiso 1 1 calc R
C25 C 0.34466(16) 0.41751(8) 0.09127(10) 0.0184(3) Uani 1 1 d .
C26 C 0.35534(16) 0.48318(8) 0.05273(11) 0.0218(3) Uani 1 1 d .
H26 H 0.4342 0.5129 0.0667 0.026 Uiso 1 1 calc R
C27 C 0.25125(18) 0.50563(9) -0.00618(12) 0.0254(4) Uani 1 1 d .
H27 H 0.2586 0.5508 -0.0319 0.030 Uiso 1 1 calc R
C28 C 0.13687(18) 0.46193(10) -0.02730(11) 0.0269(4) Uani 1 1 d .
H28 H 0.0665 0.4767 -0.0682 0.032 Uiso 1 1 calc R
C29 C 0.12519(18) 0.39643(10) 0.01137(12) 0.0284(4) Uani 1 1 d .
H29 H 0.0462 0.3667 -0.0027 0.034 Uiso 1 1 calc R
C30 C 0.22864(17) 0.37425(9) 0.07048(11) 0.0234(4) Uani 1 1 d .
H30 H 0.2202 0.3295 0.0968 0.028 Uiso 1 1 calc R

loop_
_atom_site_aniso_label
_atom_site_aniso_U_11
_atom_site_aniso_U_22
_atom_site_aniso_U_33
_atom_site_aniso_U_23
_atom_site_aniso_U_13
_atom_site_aniso_U_12
Si1 0.0155(2) 0.0051(2) 0.0274(3) -0.00105(14) 0.00817(17) 0.00110(12)
Si2 0.0185(2) 0.0112(2) 0.0279(3) 0.00130(15) 0.00795(17) 0.00069(13)
N1 0.0168(6) 0.0057(5) 0.0312(8) -0.0002(5) 0.0099(5) -0.0002(4)
N2 0.0176(6) 0.0047(5) 0.0320(8) -0.0014(5) 0.0096(5) -0.0010(4)
N3 0.0229(7) 0.0152(6) 0.0323(9) -0.0021(5) 0.0082(6) 0.0047(5)
N4 0.0161(6) 0.0096(6) 0.0286(8) -0.0018(5) 0.0075(5) 0.0029(4)
C1 0.0185(7) 0.0067(6) 0.0253(9) -0.0011(5) 0.0077(6) 0.0019(5)
C2 0.0171(7) 0.0055(6) 0.0354(10) -0.0007(5) 0.0103(6) 0.0006(5)
C3 0.0257(8) 0.0116(7) 0.0330(10) -0.0024(6) 0.0093(7) 0.0022(6)
C4 0.0302(9) 0.0145(7) 0.0433(12) -0.0083(7) 0.0133(8) 0.0039(6)
C5 0.0255(9) 0.0108(7) 0.0527(13) -0.0020(7) 0.0115(8) 0.0069(6)
C6 0.0259(9) 0.0152(7) 0.0438(11) 0.0033(7) 0.0060(7) 0.0064(6)
C7 0.0225(8) 0.0121(7) 0.0355(10) -0.0004(6) 0.0083(7) 0.0025(6)
C8 0.0201(8) 0.0068(6) 0.0372(10) -0.0015(6) 0.0113(7) -0.0036(5)
C9 0.0336(9) 0.0214(8) 0.0414(12) -0.0111(7) 0.0089(8) -0.0095(7)
C10 0.0307(9) 0.0144(7) 0.0553(13) 0.0107(7) 0.0137(8) -0.0021(6)
C11 0.0217(8) 0.0172(8) 0.0514(12) -0.0052(7) 0.0172(7) -0.0051(6)
C12 0.0167(7) 0.0095(7) 0.0342(10) -0.0002(6) 0.0115(6) -0.0020(5)
C13 0.0374(10) 0.0211(8) 0.0375(11) -0.0017(7) 0.0196(8) -0.0064(7)
C14 0.0180(8) 0.0183(7) 0.0570(13) 0.0053(8) 0.0071(8) -0.0022(6)
C15 0.0271(8) 0.0091(7) 0.0480(12) -0.0005(6) 0.0169(7) -0.0030(6)
C16 0.0304(9) 0.0252(8) 0.0337(10) 0.0016(7) 0.0116(7) -0.0039(6)
C17 0.0334(9) 0.0233(8) 0.0380(11) -0.0015(7) 0.0069(8) -0.0073(7)
C18 0.0237(8) 0.0195(8) 0.0437(12) 0.0050(7) 0.0087(7) 0.0071(6)
C19 0.0203(8) 0.0050(6) 0.0291(9) 0.0002(5) 0.0105(6) 0.0006(5)
C20 0.0195(8) 0.0135(7) 0.0302(9) -0.0013(6) 0.0092(6) 0.0013(5)
C21 0.0204(8) 0.0181(7) 0.0399(11) 0.0010(7) 0.0109(7) 0.0053(6)
C22 0.0292(9) 0.0188(7) 0.0400(11) 0.0003(7) 0.0174(7) 0.0098(6)
C23 0.0352(9) 0.0173(7) 0.0307(10) -0.0041(7) 0.0115(7) 0.0068(6)
C24 0.0243(8) 0.0136(7) 0.0317(10) -0.0019(6) 0.0079(7) 0.0039(6)
C25 0.0179(7) 0.0123(7) 0.0264(9) -0.0033(6) 0.0086(6) 0.0031(5)
C26 0.0208(8) 0.0121(7) 0.0341(10) -0.0022(6) 0.0102(6) 0.0004(5)
C27 0.0282(8) 0.0165(7) 0.0331(10) 0.0036(6) 0.0103(7) 0.0048(6)
C28 0.0224(8) 0.0292(8) 0.0294(10) 0.0003(7) 0.0049(6) 0.0066(6)
C29 0.0209(8) 0.0275(9) 0.0370(11) -0.0030(7) 0.0047(7) -0.0034(6)
C30 0.0239(8) 0.0150(7) 0.0323(10) -0.0009(6) 0.0077(7) -0.0032(6)

loop_
_atom_type_symbol
_atom_type_description
_atom_type_scat_dispersion_real
_atom_type_scat_dispersion_imag
_atom_type_scat_source
C C 0.0181 0.0091 'International Tables Vol C Tables 4.2.6.8 and 6.1.1.4'
H H 0.0000 0.0000 'International Tables Vol C Tables 4.2.6.8 and 6.1.1.4'
N N 0.0311 0.0180 'International Tables Vol C Tables 4.2.6.8 and 6.1.1.4'
Si Si 0.2541 0.3302 'International Tables Vol C Tables 4.2.6.8 and 6.1.1.4'

loop_
_geom_angle_atom_site_label_1
_geom_angle_atom_site_label_2
_geom_angle_atom_site_label_3
_geom_angle
N3 Si1 N4 118.88(7)
N3 Si1 N1 122.26(7)
N4 Si1 N1 106.24(6)
N3 Si1 N2 120.88(7)
N4 Si1 N2 107.22(6)
N1 Si1 N2 71.88(5)
N3 Si1 C1 129.07(7)
N4 Si1 C1 112.04(6)
N1 Si1 C1 36.27(5)
N2 Si1 C1 35.65(5)
N3 Si2 C17 113.70(8)
N3 Si2 C18 111.30(8)
C17 Si2 C18 106.12(9)
N3 Si2 C16 111.19(8)
C17 Si2 C16 108.04(9)
C18 Si2 C16 106.07(8)
C1 N1 C12 129.11(12)
C1 N1 Si1 90.67(9)
C12 N1 Si1 135.93(10)
C1 N2 C8 131.64(12)
C1 N2 Si1 90.80(9)
C8 N2 Si1 136.91(10)
Si1 N3 Si2 165.72(10)
C19 N4 C25 114.31(13)
C19 N4 Si1 126.56(11)
C25 N4 Si1 118.69(10)
N2 C1 N1 106.54(12)
N2 C1 C2 126.93(13)
N1 C1 C2 126.44(13)
N2 C1 Si1 53.55(7)
N1 C1 Si1 53.06(7)
C2 C1 Si1 179.41(13)
C3 C2 C7 120.56(14)
C3 C2 C1 121.70(15)
C7 C2 C1 117.74(15)
C2 C3 C4 119.60(17)
C2 C3 H3 120.2
C4 C3 H3 120.2
C5 C4 C3 120.14(17)
C5 C4 H4 119.9
C3 C4 H4 119.9
C4 C5 C6 120.19(15)
C4 C5 H5 119.9
C6 C5 H5 119.9
C5 C6 C7 120.21(18)
C5 C6 H6 119.9
C7 C6 H6 119.9
C2 C7 C6 119.29(17)
C2 C7 H7 120.4
C6 C7 H7 120.4
N2 C8 C9 109.16(14)
N2 C8 C11 105.70(11)
C9 C8 C11 109.48(15)
N2 C8 C10 111.65(14)
C9 C8 C10 110.96(14)
C11 C8 C10 109.75(15)
C8 C9 H9A 109.5
C8 C9 H9B 109.5
H9A C9 H9B 109.5
C8 C9 H9C 109.5
H9A C9 H9C 109.5
H9B C9 H9C 109.5
C8 C10 H10A 109.5
C8 C10 H10B 109.5
H10A C10 H10B 109.5
C8 C10 H10C 109.5
H10A C10 H10C 109.5
H10B C10 H10C 109.5
C8 C11 H11A 109.5
C8 C11 H11B 109.5
H11A C11 H11B 109.5
C8 C11 H11C 109.5
H11A C11 H11C 109.5
H11B C11 H11C 109.5
N1 C12 C13 110.06(13)
N1 C12 C14 111.05(13)
C13 C12 C14 111.14(14)
N1 C12 C15 105.85(12)
C13 C12 C15 108.80(14)
C14 C12 C15 109.78(14)
C12 C13 H13A 109.5
C12 C13 H13B 109.5
H13A C13 H13B 109.5
C12 C13 H13C 109.5
H13A C13 H13C 109.5
H13B C13 H13C 109.5
C12 C14 H14A 109.5
C12 C14 H14B 109.5
H14A C14 H14B 109.5
C12 C14 H14C 109.5
H14A C14 H14C 109.5
H14B C14 H14C 109.5
C12 C15 H15A 109.5
C12 C15 H15B 109.5
H15A C15 H15B 109.5
C12 C15 H15C 109.5
H15A C15 H15C 109.5
H15B C15 H15C 109.5
Si2 C16 H16A 109.5
Si2 C16 H16B 109.5
H16A C16 H16B 109.5
Si2 C16 H16C 109.5
H16A C16 H16C 109.5
H16B C16 H16C 109.5
Si2 C17 H17A 109.5
Si2 C17 H17B 109.5
H17A C17 H17B 109.5
Si2 C17 H17C 109.5
H17A C17 H17C 109.5
H17B C17 H17C 109.5
Si2 C18 H18A 109.5
Si2 C18 H18B 109.5
H18A C18 H18B 109.5
Si2 C18 H18C 109.5
H18A C18 H18C 109.5
H18B C18 H18C 109.5
C24 C19 C20 118.53(14)
C24 C19 N4 121.00(14)
C20 C19 N4 120.47(15)
C21 C20 C19 119.99(16)
C21 C20 H20 120.0
C19 C20 H20 120.0
C22 C21 C20 121.34(16)
C22 C21 H21 119.3
C20 C21 H21 119.3
C21 C22 C23 118.90(15)
C21 C22 H22 120.6
C23 C22 H22 120.6
C22 C23 C24 120.66(17)
C22 C23 H23 119.7
C24 C23 H23 119.7
C19 C24 C23 120.58(16)
C19 C24 H24 119.7
C23 C24 H24 119.7
C26 C25 C30 119.39(16)
C26 C25 N4 119.96(14)
C30 C25 N4 120.59(14)
C25 C26 C27 120.48(15)
C25 C26 H26 119.8
C27 C26 H26 119.8
C28 C27 C26 119.87(15)
C28 C27 H27 120.1
C26 C27 H27 120.1
C27 C28 C29 119.91(16)
C27 C28 H28 120.0
C29 C28 H28 120.0
C30 C29 C28 120.20(16)
C30 C29 H29 119.9
C28 C29 H29 119.9
C29 C30 C25 120.15(15)
C29 C30 H30 119.9
C25 C30 H30 119.9

loop_
_geom_bond_atom_site_label_1
_geom_bond_atom_site_label_2
_geom_bond_distance
Si1 N3 1.5828(15)
Si1 N4 1.7435(15)
Si1 N1 1.8217(13)
Si1 N2 1.8336(12)
Si1 C1 2.2792(14)
Si2 N3 1.6553(16)
Si2 C17 1.8776(19)
Si2 C18 1.8792(17)
Si2 C16 1.8792(19)
N1 C1 1.3485(18)
N1 C12 1.4866(18)
N2 C1 1.328(2)
N2 C8 1.4826(17)
N4 C19 1.4272(18)
N4 C25 1.447(2)
C1 C2 1.4898(18)
C2 C3 1.385(2)
C2 C7 1.394(2)
C3 C4 1.398(2)
C3 H3 0.9500
C4 C5 1.381(3)
C4 H4 0.9500
C5 C6 1.387(3)
C5 H5 0.9500
C6 C7 1.396(2)
C6 H6 0.9500
C7 H7 0.9500
C8 C9 1.525(3)
C8 C11 1.526(2)
C8 C10 1.527(2)
C9 H9A 0.9800
C9 H9B 0.9800
C9 H9C 0.9800
C10 H10A 0.9800
C10 H10B 0.9800
C10 H10C 0.9800
C11 H11A 0.9800
C11 H11B 0.9800
C11 H11C 0.9800
C12 C13 1.524(3)
C12 C14 1.528(2)
C12 C15 1.532(2)
C13 H13A 0.9800
C13 H13B 0.9800
C13 H13C 0.9800
C14 H14A 0.9800
C14 H14B 0.9800
C14 H14C 0.9800
C15 H15A 0.9800
C15 H15B 0.9800
C15 H15C 0.9800
C16 H16A 0.9800
C16 H16B 0.9800
C16 H16C 0.9800
C17 H17A 0.9800
C17 H17B 0.9800
C17 H17C 0.9800
C18 H18A 0.9800
C18 H18B 0.9800
C18 H18C 0.9800
C19 C24 1.397(2)
C19 C20 1.402(2)
C20 C21 1.395(2)
C20 H20 0.9500
C21 C22 1.381(3)
C21 H21 0.9500
C22 C23 1.387(3)
C22 H22 0.9500
C23 C24 1.397(2)
C23 H23 0.9500
C24 H24 0.9500
C25 C26 1.390(2)
C25 C30 1.392(2)
C26 C27 1.392(2)
C26 H26 0.9500
C27 C28 1.385(3)
C27 H27 0.9500
C28 C29 1.390(3)
C28 H28 0.9500
C29 C30 1.389(3)
C29 H29 0.9500
C30 H30 0.9500

loop_
_geom_torsion_atom_site_label_1
_geom_torsion_atom_site_label_2
_geom_torsion_atom_site_label_3
_geom_torsion_atom_site_label_4
_geom_torsion
N3 Si1 N1 C1 113.56(11)
N4 Si1 N1 C1 -105.29(10)
N2 Si1 N1 C1 -2.04(10)
N3 Si1 N1 C12 -43.25(19)
N4 Si1 N1 C12 97.90(16)
N2 Si1 N1 C12 -158.85(18)
C1 Si1 N1 C12 -156.8(2)
N3 Si1 N2 C1 -115.23(11)
N4 Si1 N2 C1 104.00(11)
N1 Si1 N2 C1 2.07(10)
N3 Si1 N2 C8 55.75(19)
N4 Si1 N2 C8 -85.02(18)
N1 Si1 N2 C8 173.05(18)
C1 Si1 N2 C8 171.0(2)
N4 Si1 N3 Si2 153.4(4)
N1 Si1 N3 Si2 -70.0(4)
N2 Si1 N3 Si2 17.1(4)
C1 Si1 N3 Si2 -25.7(4)
C17 Si2 N3 Si1 -31.7(4)
C18 Si2 N3 Si1 -151.5(4)
C16 Si2 N3 Si1 90.5(4)
N3 Si1 N4 C19 -22.50(14)
N1 Si1 N4 C19 -165.22(11)
N2 Si1 N4 C19 119.19(12)
C1 Si1 N4 C19 156.78(11)
N3 Si1 N4 C25 165.64(11)
N1 Si1 N4 C25 22.92(12)
N2 Si1 N4 C25 -52.67(12)
C1 Si1 N4 C25 -15.08(12)
C8 N2 C1 N1 -174.54(16)
Si1 N2 C1 N1 -2.78(14)
C8 N2 C1 C2 8.7(3)
Si1 N2 C1 C2 -179.58(16)
C8 N2 C1 Si1 -171.8(2)
C12 N1 C1 N2 162.12(16)
Si1 N1 C1 N2 2.80(14)
C12 N1 C1 C2 -21.1(3)
Si1 N1 C1 C2 179.62(16)
C12 N1 C1 Si1 159.3(2)
N3 Si1 C1 N2 90.13(12)
N4 Si1 C1 N2 -89.06(11)
N1 Si1 C1 N2 -176.67(16)
N3 Si1 C1 N1 -93.20(12)
N4 Si1 C1 N1 87.61(11)
N2 Si1 C1 N1 176.67(16)
N3 Si1 C1 C2 -124(13)
N4 Si1 C1 C2 56(13)
N1 Si1 C1 C2 -31(13)
N2 Si1 C1 C2 145(13)
N2 C1 C2 C3 -88.1(2)
N1 C1 C2 C3 95.7(2)
Si1 C1 C2 C3 127(13)
N2 C1 C2 C7 91.5(2)
N1 C1 C2 C7 -84.7(2)
Si1 C1 C2 C7 -54(13)
C7 C2 C3 C4 0.5(2)
C1 C2 C3 C4 -179.88(14)
C2 C3 C4 C5 -0.7(2)
C3 C4 C5 C6 0.5(3)
C4 C5 C6 C7 -0.1(3)
C3 C2 C7 C6 -0.1(2)
C1 C2 C7 C6 -179.73(14)
C5 C6 C7 C2 -0.1(2)
C1 N2 C8 C9 72.1(2)
Si1 N2 C8 C9 -95.75(18)
C1 N2 C8 C11 -170.19(18)
Si1 N2 C8 C11 21.9(2)
C1 N2 C8 C10 -50.9(2)
Si1 N2 C8 C10 141.20(15)
C1 N1 C12 C13 -60.0(2)
Si1 N1 C12 C13 89.49(17)
C1 N1 C12 C14 63.5(2)
Si1 N1 C12 C14 -147.01(14)
C1 N1 C12 C15 -177.42(17)
Si1 N1 C12 C15 -27.9(2)
C25 N4 C19 C24 -17.29(19)
Si1 N4 C19 C24 170.55(11)
C25 N4 C19 C20 162.60(13)
Si1 N4 C19 C20 -9.57(19)
C24 C19 C20 C21 -1.2(2)
N4 C19 C20 C21 178.89(14)
C19 C20 C21 C22 0.3(2)
C20 C21 C22 C23 0.5(3)
C21 C22 C23 C24 -0.5(3)
C20 C19 C24 C23 1.2(2)
N4 C19 C24 C23 -178.87(14)
C22 C23 C24 C19 -0.4(3)
C19 N4 C25 C26 -87.05(17)
Si1 N4 C25 C26 85.79(16)
C19 N4 C25 C30 89.98(17)
Si1 N4 C25 C30 -97.19(16)
C30 C25 C26 C27 0.0(2)
N4 C25 C26 C27 177.02(15)
C25 C26 C27 C28 -0.8(3)
C26 C27 C28 C29 1.2(3)
C27 C28 C29 C30 -0.8(3)
C28 C29 C30 C25 0.0(3)
C26 C25 C30 C29 0.4(2)
N4 C25 C30 C29 -176.60(15)
